data_7236011
loop_
_publ_author_name
'Hazra, Susanta'
'Martins, Lu\'isa M. D. R. S.'
'Guedes da Silva, M. F\'atima C.'
'Pombeiro, Armando J. L.'

_publ_section_title
;
 Sulfonated Schiff base copper(ii) complexes as efficient and selective
 catalysts in alcohol oxidation: syntheses and crystal structures
;
_journal_issue 109
_journal_name_full 'RSC Advances'
_journal_page_first 90079
_journal_paper_doi 10.1039/C5RA19498A
_journal_volume 5
_journal_year 2015
_chemical_formula_sum 'C14 H15 Cu N O7 S'
_chemical_formula_weight 404.87
_space_group_crystal_system monoclinic
_space_group_IT_number 14
_space_group_name_Hall '-P 2ybc'
_space_group_name_H-M_alt 'P 1 21/c 1'
_atom_sites_solution_hydrogens mixed
_audit_creation_method SHELXL-2014
_audit_update_record
;
2015-07-07 deposited with the CCDC.
2015-10-15 downloaded from the CCDC.
;
_cell_angle_alpha 90.000(5)
_cell_angle_beta 96.196(5)
_cell_angle_gamma 90.000(5)
_cell_formula_units_Z 4
_cell_length_a 8.599(5)
_cell_length_b 14.399(5)
_cell_length_c 12.598(5)
_cell_measurement_reflns_used 3439
_cell_measurement_temperature 293(2)
_cell_measurement_theta_max 25.55
_cell_measurement_theta_min 2.77
_cell_volume 1550.7(12)
_computing_cell_refinement 'Bruker SAINT'
_computing_data_collection 'Bruker APEX2'
_computing_data_reduction 'Bruker SAINT'
_computing_molecular_graphics 'Bruker SHELXTL'
_computing_publication_material 'Bruker SHELXTL'
_computing_structure_refinement 'SHELXL-2014 (Sheldrick, 2014)'
_computing_structure_solution 'SHELXS-1997 (Sheldrick, 1997)'
_diffrn_ambient_temperature 293(2)
_diffrn_measured_fraction_theta_full 1.000
_diffrn_measured_fraction_theta_max 0.997
_diffrn_measurement_device_type 'Bruker APEX-II PHOTON'
_diffrn_measurement_method '\f and \w scans'
_diffrn_radiation_type MoK\a
_diffrn_radiation_wavelength 0.71069
_diffrn_reflns_av_R_equivalents 0.0631
_diffrn_reflns_av_unetI/netI 0.0459
_diffrn_reflns_Laue_measured_fraction_full 1.000
_diffrn_reflns_Laue_measured_fraction_max 0.997
_diffrn_reflns_limit_h_max 10
_diffrn_reflns_limit_h_min -10
_diffrn_reflns_limit_k_max 17
_diffrn_reflns_limit_k_min -17
_diffrn_reflns_limit_l_max 15
_diffrn_reflns_limit_l_min -15
_diffrn_reflns_number 17681
_diffrn_reflns_point_group_measured_fraction_full 1.000
_diffrn_reflns_point_group_measured_fraction_max 0.997
_diffrn_reflns_theta_full 25.240
_diffrn_reflns_theta_max 25.707
_diffrn_reflns_theta_min 2.382
_exptl_absorpt_coefficient_mu 1.581
_exptl_absorpt_correction_T_max 0.7892
_exptl_absorpt_correction_T_min 0.6801
_exptl_absorpt_correction_type multi-scan
_exptl_absorpt_process_details SADABS
_exptl_crystal_colour BROWN
_exptl_crystal_density_diffrn 1.734
_exptl_crystal_description NEEDLE
_exptl_crystal_F_000 828
_exptl_crystal_size_max 0.250
_exptl_crystal_size_mid 0.220
_exptl_crystal_size_min 0.150
_refine_diff_density_max 0.470
_refine_diff_density_min -0.315
_refine_diff_density_rms 0.099
_refine_ls_extinction_method none
_refine_ls_goodness_of_fit_ref 1.028
_refine_ls_hydrogen_treatment mixed
_refine_ls_matrix_type full
_refine_ls_number_parameters 230
_refine_ls_number_reflns 2964
_refine_ls_number_restraints 6
_refine_ls_restrained_S_all 1.031
_refine_ls_R_factor_all 0.0686
_refine_ls_R_factor_gt 0.0439
_refine_ls_shift/su_max 0.000
_refine_ls_shift/su_mean 0.000
_refine_ls_structure_factor_coef Fsqd
_refine_ls_weighting_details 'w=1/[\s^2^(Fo^2^)+(0.0583P)^2^+0.1589P] where P=(Fo^2^+2Fc^2^)/3'
_refine_ls_weighting_scheme calc
_refine_ls_wR_factor_gt 0.0966
_refine_ls_wR_factor_ref 0.1049
_reflns_Friedel_coverage 0.000
_reflns_number_gt 2213
_reflns_number_total 2964
_reflns_threshold_expression 'I > 2\s(I)'
_cod_data_source_file c5ra19498a2.cif
_cod_data_source_block SH281B_2
_cod_depositor_comments
;
The following automatic conversions were performed:

data item '_exptl_absorpt_correction_type' value 'MULTI-SCAN' was
changed to 'multi-scan' in accordance with the
/home/saulius/struct/COD-crude-data/automatic-downloads/DataCite-retrospective/RSC/depositions/lib/dictionaries/cif_core.dic
dictionary named 'cif_core.dic' version 2.4.2 last updated on
2011-04-26.

data item '_space_group_crystal_system' value 'Monoclinic' was
changed to 'monoclinic' in accordance with the
/home/saulius/struct/COD-crude-data/automatic-downloads/DataCite-retrospective/RSC/depositions/lib/dictionaries/cif_core.dic
dictionary named 'cif_core.dic' version 2.4.2 last updated on
2011-04-26.

Automatic conversion script
Id: cif_fix_values 6909 2019-04-08 15:41:33Z antanas 
;
_cod_original_sg_symbol_H-M 'P 21/c'
_cod_database_code 7236011
_shelx_space_group_comment
;
The symmetry employed for this shelxl refinement is uniquely defined
by the following loop, which should always be used as a source of
symmetry information in preference to the above space-group names.
They are only intended as comments.
;
_shelx_estimated_absorpt_t_min 0.680
_shelx_estimated_absorpt_t_max 0.789
_shelxl_version_number 2014-1

loop_
_space_group_symop_operation_xyz
'x, y, z'
'-x, y+1/2, -z+1/2'
'-x, -y, -z'
'x, -y-1/2, z-1/2'

loop_
_atom_site_label
_atom_site_type_symbol
_atom_site_fract_x
_atom_site_fract_y
_atom_site_fract_z
_atom_site_U_iso_or_equiv
_atom_site_adp_type
_atom_site_occupancy
_atom_site_site_symmetry_order
_atom_site_calc_flag
_atom_site_refinement_flags_posn
_atom_site_refinement_flags_adp
Cu1 Cu 0.15893(5) 0.39869(3) 0.64343(4) 0.03047(16) Uani 1 1 d . .
S2 S 0.47163(11) 0.44760(6) 0.76056(8) 0.0321(2) Uani 1 1 d . .
O1 O -0.1409(3) 0.31660(16) 0.3493(2) 0.0376(7) Uani 1 1 d . .
O6 O 0.5532(3) 0.4213(2) 0.6712(2) 0.0500(8) Uani 1 1 d . .
O7 O 0.5489(3) 0.51421(18) 0.8315(2) 0.0484(8) Uani 1 1 d . .
O2 O 0.0295(3) 0.34698(16) 0.5292(2) 0.0378(7) Uani 1 1 d . .
O3 O 0.0104(3) 0.50313(16) 0.6448(2) 0.0331(6) Uani 1 1 d D .
O5 O 0.3088(3) 0.47745(15) 0.7255(2) 0.0377(7) Uani 1 1 d . .
C6 C 0.1381(4) 0.1934(2) 0.5359(3) 0.0260(8) Uani 1 1 d . .
N1 N 0.2600(3) 0.28177(17) 0.6901(2) 0.0248(6) Uani 1 1 d . .
O4 O 0.2546(3) 0.5263(2) 0.4811(2) 0.0473(7) Uani 1 1 d D .
C14 C 0.4508(4) 0.3441(2) 0.8328(3) 0.0275(8) Uani 1 1 d . .
C2 C -0.0540(4) 0.2431(2) 0.3917(3) 0.0284(8) Uani 1 1 d . .
C1 C 0.0399(4) 0.2640(2) 0.4892(3) 0.0261(8) Uani 1 1 d . .
C3 C -0.0530(4) 0.1558(2) 0.3478(3) 0.0333(9) Uani 1 1 d . .
H3 H -0.1173 0.1426 0.2854 0.040 Uiso 1 1 calc R U
C4 C 0.0445(5) 0.0865(2) 0.3966(3) 0.0355(9) Uani 1 1 d . .
H4 H 0.0450 0.0277 0.3663 0.043 Uiso 1 1 calc R U
C12 C 0.5335(5) 0.2513(3) 0.9868(3) 0.0406(10) Uani 1 1 d . .
H12 H 0.5944 0.2438 1.0518 0.049 Uiso 1 1 calc R U
C11 C 0.4369(4) 0.1808(3) 0.9464(3) 0.0370(9) Uani 1 1 d . .
H11 H 0.4333 0.1254 0.9840 0.044 Uiso 1 1 calc R U
C5 C 0.1378(4) 0.1050(2) 0.4876(3) 0.0331(9) Uani 1 1 d . .
H5 H 0.2028 0.0587 0.5189 0.040 Uiso 1 1 calc R U
C8 C 0.2389(4) 0.2060(2) 0.6321(3) 0.0270(8) Uani 1 1 d . .
H8 H 0.2968 0.1544 0.6569 0.032 Uiso 1 1 calc R U
C13 C 0.5397(4) 0.3337(3) 0.9304(3) 0.0362(9) Uani 1 1 d . .
H13 H 0.6036 0.3819 0.9581 0.043 Uiso 1 1 calc R U
C7 C -0.2238(5) 0.3027(3) 0.2452(3) 0.0480(12) Uani 1 1 d . .
H7A H -0.1504 0.2903 0.1947 0.072 Uiso 1 1 calc R U
H7B H -0.2826 0.3576 0.2240 0.072 Uiso 1 1 calc R U
H7C H -0.2939 0.2510 0.2473 0.072 Uiso 1 1 calc R U
C10 C 0.3457(4) 0.1917(2) 0.8507(3) 0.0319(8) Uani 1 1 d . .
H10 H 0.2778 0.1445 0.8256 0.038 Uiso 1 1 calc R U
C9 C 0.3536(4) 0.2727(2) 0.7908(3) 0.0248(8) Uani 1 1 d . .
H30A H 0.063(4) 0.5577(15) 0.634(3) 0.037 Uiso 1 1 d D U
H30B H -0.084(3) 0.494(2) 0.599(2) 0.037 Uiso 1 1 d D U
H40A H 0.233(4) 0.5842(15) 0.502(3) 0.037 Uiso 1 1 d D U
H40B H 0.313(4) 0.540(2) 0.426(2) 0.037 Uiso 1 1 d D U

loop_
_atom_site_aniso_label
_atom_site_aniso_U_11
_atom_site_aniso_U_22
_atom_site_aniso_U_33
_atom_site_aniso_U_23
_atom_site_aniso_U_13
_atom_site_aniso_U_12
Cu1 0.0349(3) 0.0233(2) 0.0302(3) -0.00224(19) -0.01011(19) 0.00300(19)
S2 0.0349(5) 0.0311(5) 0.0284(5) 0.0001(4) -0.0049(4) -0.0081(4)
O1 0.0441(16) 0.0283(13) 0.0352(15) -0.0034(11) -0.0196(12) 0.0053(12)
O6 0.0517(19) 0.0591(18) 0.0409(18) 0.0040(14) 0.0123(14) -0.0072(15)
O7 0.0584(19) 0.0373(15) 0.0447(17) -0.0021(13) -0.0164(14) -0.0184(13)
O2 0.0429(15) 0.0270(13) 0.0387(16) -0.0085(11) -0.0182(12) 0.0077(11)
O3 0.0362(15) 0.0239(12) 0.0373(15) 0.0000(11) -0.0041(12) 0.0006(11)
O5 0.0414(16) 0.0246(12) 0.0436(17) -0.0013(11) -0.0118(13) -0.0036(11)
C6 0.0259(18) 0.0244(17) 0.027(2) -0.0045(15) -0.0004(15) -0.0036(15)
N1 0.0262(15) 0.0227(14) 0.0240(16) 0.0001(12) -0.0044(12) 0.0018(12)
O4 0.0453(18) 0.0491(17) 0.049(2) -0.0013(15) 0.0090(14) -0.0054(15)
C14 0.0279(19) 0.0288(18) 0.0242(19) -0.0015(15) -0.0042(15) 0.0019(15)
C2 0.0310(19) 0.0287(18) 0.025(2) 0.0014(15) -0.0012(15) -0.0030(15)
C1 0.0283(19) 0.0234(17) 0.0257(19) -0.0014(15) -0.0007(15) -0.0048(15)
C3 0.038(2) 0.035(2) 0.026(2) -0.0029(16) -0.0021(16) -0.0098(17)
C4 0.048(2) 0.0228(18) 0.035(2) -0.0101(16) 0.0005(18) -0.0030(16)
C12 0.042(2) 0.052(2) 0.025(2) 0.0050(18) -0.0098(17) 0.003(2)
C11 0.040(2) 0.039(2) 0.031(2) 0.0106(17) -0.0026(17) 0.0076(18)
C5 0.042(2) 0.0217(17) 0.035(2) -0.0008(16) 0.0004(17) 0.0028(16)
C8 0.0287(19) 0.0200(16) 0.032(2) 0.0036(14) 0.0006(16) 0.0013(14)
C13 0.036(2) 0.039(2) 0.033(2) -0.0011(17) -0.0049(17) -0.0059(17)
C7 0.058(3) 0.040(2) 0.039(3) -0.0007(19) -0.026(2) 0.003(2)
C10 0.033(2) 0.0284(18) 0.033(2) -0.0022(16) -0.0009(16) 0.0034(16)
C9 0.0225(17) 0.0274(17) 0.0236(19) 0.0011(15) -0.0012(14) 0.0068(15)

loop_
_atom_type_symbol
_atom_type_description
_atom_type_scat_dispersion_real
_atom_type_scat_dispersion_imag
_atom_type_scat_source
C C 0.0033 0.0016 'International Tables Vol C Tables 4.2.6.8 and 6.1.1.4'
H H 0.0000 0.0000 'International Tables Vol C Tables 4.2.6.8 and 6.1.1.4'
N N 0.0061 0.0033 'International Tables Vol C Tables 4.2.6.8 and 6.1.1.4'
O O 0.0106 0.0060 'International Tables Vol C Tables 4.2.6.8 and 6.1.1.4'
S S 0.1246 0.1234 'International Tables Vol C Tables 4.2.6.8 and 6.1.1.4'
Cu Cu 0.3201 1.2651 'International Tables Vol C Tables 4.2.6.8 and 6.1.1.4'

loop_
_geom_angle_atom_site_label_1
_geom_angle_atom_site_label_2
_geom_angle_atom_site_label_3
_geom_angle
O2 Cu1 O5 161.87(12)
O2 Cu1 N1 95.55(11)
O5 Cu1 N1 95.46(11)
O2 Cu1 O3 88.75(11)
O5 Cu1 O3 86.74(11)
N1 Cu1 O3 156.90(12)
O7 S2 O6 115.68(18)
O7 S2 O5 110.64(16)
O6 S2 O5 111.50(17)
O7 S2 C14 108.13(16)
O6 S2 C14 105.45(17)
O5 S2 C14 104.65(16)
C2 O1 C7 116.4(3)
C1 O2 Cu1 126.9(2)
S2 O5 Cu1 122.87(15)
C1 C6 C5 119.9(3)
C1 C6 C8 123.1(3)
C5 C6 C8 117.0(3)
C8 N1 C9 116.6(3)
C8 N1 Cu1 121.1(2)
C9 N1 Cu1 122.3(2)
C13 C14 C9 120.6(3)
C13 C14 S2 118.2(3)
C9 C14 S2 121.1(3)
O1 C2 C3 125.2(3)
O1 C2 C1 114.0(3)
C3 C2 C1 120.8(3)
O2 C1 C6 124.3(3)
O2 C1 C2 118.0(3)
C6 C1 C2 117.7(3)
C2 C3 C4 120.3(3)
C5 C4 C3 120.2(3)
C11 C12 C13 119.8(3)
C12 C11 C10 120.3(3)
C4 C5 C6 121.1(3)
N1 C8 C6 127.9(3)
C14 C13 C12 119.9(3)
C11 C10 C9 121.0(3)
C14 C9 C10 118.2(3)
C14 C9 N1 121.7(3)
C10 C9 N1 120.0(3)

loop_
_geom_bond_atom_site_label_1
_geom_bond_atom_site_label_2
_geom_bond_distance
Cu1 O2 1.876(2)
Cu1 O5 1.931(2)
Cu1 N1 1.956(3)
Cu1 O3 1.974(3)
S2 O7 1.426(3)
S2 O6 1.439(3)
S2 O5 1.485(3)
S2 C14 1.766(3)
O1 C2 1.371(4)
O1 C7 1.437(4)
O2 C1 1.303(4)
C6 C1 1.409(4)
C6 C5 1.410(4)
C6 C8 1.424(4)
N1 C8 1.315(4)
N1 C9 1.432(4)
C14 C13 1.384(5)
C14 C9 1.393(4)
C2 C3 1.374(5)
C2 C1 1.427(4)
C3 C4 1.401(5)
C4 C5 1.354(5)
C12 C11 1.374(5)
C12 C13 1.387(5)
C11 C10 1.374(5)
C10 C9 1.395(5)
